data_9005734
loop_
_publ_author_name
'Brigatti M F'
'Caprilli E'
'Funiciello R'
'Giordano G'
'Mottana A'
'Poppi L'

_publ_section_title
;
 Crystal chemisty of ferroan phlogopites from the Albano maar lake
 (Colli Albani volcano, central Italy)
 Sample: AA3
;
_journal_name_full 'European Journal of Mineralogy'
_journal_page_first 611
_journal_page_last 621
_journal_paper_doi 10.1127/0935-1221/2005/0017-0611
_journal_volume 17
_journal_year 2006
_chemical_compound_source 'Colli Albani volcano, central Italy'
_chemical_formula_sum 'Al1.287 Ba0.023 Fe0.513 K0.985 Mg2.331 Mn0.003 O12 Si2.728 Ti0.138'
_chemical_name_mineral Phlogopite
_space_group_IT_number 12
_symmetry_space_group_name_Hall '-C 2y'
_symmetry_space_group_name_H-M 'C 1 2/m 1'
_cell_angle_alpha 90
_cell_angle_beta 100.005
_cell_angle_gamma 90
_cell_formula_units_Z 2
_cell_length_a 5.3318
_cell_length_b 9.227
_cell_length_c 10.244
_cell_volume 496.305
_database_code_amcsd 0007125
_exptl_crystal_density_diffrn 2.925
_cod_original_formula_sum 'Ba.023 K.985 Al1.287 Ti.138 Fe.513 Mg2.331 Mn.003 Si2.728 O12'
_cod_database_code 9005734

loop_
_space_group_symop_operation_xyz
x,y,z
1/2+x,1/2+y,z
x,-y,z
1/2+x,1/2-y,z
-x,y,-z
1/2-x,1/2+y,-z
-x,-y,-z
1/2-x,1/2-y,-z

loop_
_atom_site_aniso_label
_atom_site_aniso_U_11
_atom_site_aniso_U_22
_atom_site_aniso_U_33
_atom_site_aniso_U_12
_atom_site_aniso_U_13
_atom_site_aniso_U_23
BaA 0.02919 0.02717 0.02681 0.00000 0.00456 0.00000
KA 0.02919 0.02717 0.02681 0.00000 0.00456 0.00000
AlM1 0.00796 0.00561 0.01289 0.00000 0.00295 0.00000
TiM1 0.00796 0.00561 0.01289 0.00000 0.00295 0.00000
Fe2+M1 0.00796 0.00561 0.01289 0.00000 0.00295 0.00000
MgM1 0.00796 0.00561 0.01289 0.00000 0.00295 0.00000
MnM1 0.00796 0.00561 0.01289 0.00000 0.00295 0.00000
AlM2 0.00615 0.00992 0.01083 0.00000 0.00134 0.00000
TiM2 0.00615 0.00992 0.01083 0.00000 0.00134 0.00000
Fe2+M2 0.00615 0.00992 0.01083 0.00000 0.00134 0.00000
MgM2 0.00615 0.00992 0.01083 0.00000 0.00134 0.00000
MnM2 0.00615 0.00992 0.01083 0.00000 0.00134 0.00000
SiT 0.00642 0.00561 0.00825 0.00000 0.00161 0.00000
AlT 0.00642 0.00561 0.00825 0.00000 0.00161 0.00000
O1 0.02151 0.01165 0.01289 0.00000 -0.00134 0.00000
O2 0.01508 0.01941 0.01289 -0.00540 0.00295 -0.00330
O3 0.00866 0.00819 0.00980 -0.00025 0.00134 0.00000
O4 0.00838 0.01035 0.00928 0.00000 0.00215 0.00000

loop_
_atom_site_label
_atom_site_fract_x
_atom_site_fract_y
_atom_site_fract_z
_atom_site_occupancy
_atom_site_U_iso_or_equiv
_atom_site_type_symbol
_atom_site_attached_hydrogens
BaA 0.00000 0.50000 0.00000 0.02300 0.02774 Ba 0
KA 0.00000 0.50000 0.00000 0.98500 0.02774 K 0
AlM1 0.00000 0.00000 0.50000 0.00500 0.00861 Al 0
TiM1 0.00000 0.00000 0.50000 0.04600 0.00861 Ti 0
Fe2+M1 0.00000 0.00000 0.50000 0.17100 0.00861 Fe 0
MgM1 0.00000 0.00000 0.50000 0.77700 0.00861 Mg 0
MnM1 0.00000 0.00000 0.50000 0.00100 0.00861 Mn 0
AlM2 0.00000 0.33520 0.50000 0.00500 0.00887 Al 0
TiM2 0.00000 0.33520 0.50000 0.04600 0.00887 Ti 0
Fe2+M2 0.00000 0.33520 0.50000 0.17100 0.00887 Fe 0
MgM2 0.00000 0.33520 0.50000 0.77700 0.00887 Mg 0
MnM2 0.00000 0.33520 0.50000 0.00100 0.00887 Mn 0
SiT 0.07520 0.16680 0.22640 0.68200 0.00671 Si 0
AlT 0.07520 0.16680 0.22640 0.31800 0.00671 Al 0
O1 0.00880 0.00000 0.17020 1.00000 0.01583 O 0
O2 0.32980 0.22620 0.16930 1.00000 0.01570 O 0
O3 0.13090 0.16760 0.39180 1.00000 0.00887 O 0
O4 0.13190 0.50000 0.39930 1.00000 0.00912 O 0

loop_
_cod_changelog_entry_id
_cod_changelog_entry_author
_cod_changelog_entry_date
_cod_changelog_entry_text
1
;cod-tools version 3.8.0
Id: cif_guess_AMCSD_atom_types 9581 2023-05-17 12:35:41Z saulius
;
2023-05-23T09:13:39+03:00
;Derived atom types and hydrogen counts
from atom names that follow the AMCSD naming convention
(Wat == water, O-H == hydroxyl).
;

loop_
_cod_related_entry_id
_cod_related_entry_database
_cod_related_entry_code
1 AMCSD 0007125
